data_7201604
loop_
_publ_author_name
'Yue, Yan-Feng'
'Gao, En-Qing'
'Fang, Chen-Jie'
'Zheng, Tao'
'Liang, Jue'
'Yan, Chun-Hua'

_publ_section_title
;
 The crystal structures of four azido-bridged Zn(ii) complexes based on
 open-chain diazine Schiff-base ligands
;
_journal_issue 5
_journal_name_full CrystEngComm
_journal_page_first 614
_journal_paper_doi 10.1039/b711831g
_journal_volume 10
_journal_year 2008
_chemical_formula_sum 'C68 H106 N102 O17 Zn17'
_chemical_formula_weight 3735.84
_chemical_name_systematic
;
?
;
_space_group_IT_number 2
_symmetry_cell_setting triclinic
_symmetry_space_group_name_Hall '-P 1'
_symmetry_space_group_name_H-M 'P -1'
_atom_sites_solution_hydrogens geom
_atom_sites_solution_primary direct
_atom_sites_solution_secondary difmap
_audit_creation_method SHELXL-97
_cell_angle_alpha 101.383(2)
_cell_angle_beta 99.6841(19)
_cell_angle_gamma 95.3548(17)
_cell_formula_units_Z 1
_cell_length_a 13.5903(4)
_cell_length_b 15.1186(6)
_cell_length_c 18.8621(7)
_cell_measurement_reflns_used 90474
_cell_measurement_temperature 293(2)
_cell_measurement_theta_max 24.407
_cell_measurement_theta_min 3.395
_cell_volume 3712.9(2)
_computing_cell_refinement 'HKL Scalepack (Otwinowski & Minor, 1997)'
_computing_data_collection 'KappaCCD (Nonius B. V., 1998)'
_computing_data_reduction 'HKL Denzo (Otwinowski & Minor, 1997) & maXus (Mackay et al., 1998)'
_computing_molecular_graphics 'Bruker SHELXTL V5.1 (Sheldrick, 1998)'
_computing_publication_material 'SHELXL-97 (Sheldrick, 1997)'
_computing_structure_refinement 'SHELXL-97 (Sheldrick, 1997)'
_computing_structure_solution 'SHELXS-97 (Sheldrick, 1997)'
_diffrn_ambient_temperature 293(2)
_diffrn_detector_area_resol_mean 0.76
_diffrn_measured_fraction_theta_full 0.985
_diffrn_measured_fraction_theta_max 0.985
_diffrn_measurement_device_type 'NONIUS KappaCCD Diffractometer'
_diffrn_measurement_method CCD
_diffrn_radiation_monochromator graphite
_diffrn_radiation_source 'fine-focus sealed tube'
_diffrn_radiation_type MoK\a
_diffrn_radiation_wavelength 0.71073
_diffrn_reflns_av_R_equivalents 0.1041
_diffrn_reflns_av_sigmaI/netI 0.0971
_diffrn_reflns_limit_h_max 15
_diffrn_reflns_limit_h_min -15
_diffrn_reflns_limit_k_max 16
_diffrn_reflns_limit_k_min -16
_diffrn_reflns_limit_l_max 20
_diffrn_reflns_limit_l_min -20
_diffrn_reflns_number 46848
_diffrn_reflns_theta_full 23.37
_diffrn_reflns_theta_max 23.37
_diffrn_reflns_theta_min 3.42
_exptl_absorpt_coefficient_mu 2.775
_exptl_absorpt_correction_T_max 0.578
_exptl_absorpt_correction_T_min 0.466
_exptl_absorpt_correction_type empirical
_exptl_absorpt_process_details '(Blessing, 1995, 1997)'
_exptl_crystal_colour 'light yellow'
_exptl_crystal_density_diffrn 1.671
_exptl_crystal_density_method 'not measured'
_exptl_crystal_description Block
_exptl_crystal_F_000 1874
_exptl_crystal_size_max 0.25
_exptl_crystal_size_mid 0.2
_exptl_crystal_size_min 0.1
_refine_diff_density_max 0.874
_refine_diff_density_min -1.290
_refine_diff_density_rms 0.120
_refine_ls_extinction_method none
_refine_ls_goodness_of_fit_ref 0.984
_refine_ls_hydrogen_treatment constr
_refine_ls_matrix_type full
_refine_ls_number_parameters 964
_refine_ls_number_reflns 10643
_refine_ls_number_restraints 10
_refine_ls_restrained_S_all 0.984
_refine_ls_R_factor_all 0.1046
_refine_ls_R_factor_gt 0.0552
_refine_ls_shift/su_max 0.003
_refine_ls_shift/su_mean 0.000
_refine_ls_structure_factor_coef Fsqd
_refine_ls_weighting_details 'calc w=1/[\s^2^(Fo^2^)+(0.0962P)^2^+0.0000P] where P=(Fo^2^+2Fc^2^)/3'
_refine_ls_weighting_scheme calc
_refine_ls_wR_factor_gt 0.1474
_refine_ls_wR_factor_ref 0.1666
_reflns_number_gt 6458
_reflns_number_total 10643
_reflns_threshold_expression >2sigma(I)
_cod_data_source_file b711831g.txt
_cod_data_source_block 3
_cod_original_sg_symbol_H-M P-1
_cod_database_code 7201604

loop_
_symmetry_equiv_pos_as_xyz
'x, y, z'
'-x, -y, -z'

loop_
_atom_site_label
_atom_site_type_symbol
_atom_site_fract_x
_atom_site_fract_y
_atom_site_fract_z
_atom_site_U_iso_or_equiv
_atom_site_adp_type
_atom_site_occupancy
_atom_site_symmetry_multiplicity
_atom_site_calc_flag
_atom_site_refinement_flags
_atom_site_disorder_assembly
_atom_site_disorder_group
Zn1 Zn 0.0000 0.5000 0.5000 0.0307(3) Uani 1 2 d S . .
Zn2 Zn -0.12985(7) 0.39860(7) 0.59652(5) 0.0327(3) Uani 1 1 d . . .
Zn3 Zn 0.01962(7) 0.58659(6) 0.67374(5) 0.0316(3) Uani 1 1 d . . .
Zn4 Zn 0.15288(7) 0.68921(6) 0.57773(5) 0.0323(3) Uani 1 1 d . . .
Zn5 Zn -0.08291(8) 0.46194(7) 0.78279(5) 0.0346(3) Uani 1 1 d . . .
Zn6 Zn 0.12518(7) 0.80567(7) 0.74607(5) 0.0337(3) Uani 1 1 d . . .
Zn7 Zn 0.32513(8) 0.76951(7) 0.48614(6) 0.0364(3) Uani 1 1 d . A .
Zn8 Zn 0.39007(9) 0.93949(8) 0.97187(6) 0.0529(3) Uani 1 1 d . . .
Zn9 Zn -0.33586(11) 0.53488(11) 0.94584(8) 0.0774(5) Uani 1 1 d . . .
C1 C -0.0247(8) 0.9463(6) 0.7510(5) 0.048(3) Uani 1 1 d . . .
H1A H -0.0627 0.9055 0.7099 0.058 Uiso 1 1 calc R . .
C2 C -0.0607(9) 1.0265(8) 0.7764(6) 0.070(3) Uani 1 1 d . . .
H2A H -0.1211 1.0409 0.7531 0.084 Uiso 1 1 calc R . .
C3 C -0.0015(10) 1.0854(8) 0.8394(8) 0.092(5) Uani 1 1 d . . .
H3A H -0.0220 1.1406 0.8588 0.110 Uiso 1 1 calc R . .
C4 C 0.0870(9) 1.0605(8) 0.8717(7) 0.084(4) Uani 1 1 d . . .
H4A H 0.1261 1.0985 0.9139 0.101 Uiso 1 1 calc R . .
C5 C 0.1176(7) 0.9804(6) 0.8421(5) 0.045(2) Uani 1 1 d . . .
C6 C 0.2117(7) 0.9479(6) 0.8750(5) 0.043(2) Uani 1 1 d . . .
C7 C 0.3313(7) 0.7522(7) 0.8488(5) 0.042(2) Uani 1 1 d . . .
C8 C 0.2870(6) 0.6838(6) 0.7796(4) 0.031(2) Uani 1 1 d . . .
C9 C 0.4192(7) 0.7240(7) 0.8967(5) 0.057(3) Uani 1 1 d . . .
H9A H 0.4432 0.7712 0.9401 0.085 Uiso 1 1 calc R . .
H9B H 0.4725 0.7144 0.8695 0.085 Uiso 1 1 calc R . .
H9C H 0.3976 0.6687 0.9106 0.085 Uiso 1 1 calc R . .
C10 C 0.3276(7) 0.5949(6) 0.7636(5) 0.044(2) Uani 1 1 d . . .
H10A H 0.2913 0.5590 0.7172 0.066 Uiso 1 1 calc R . .
H10B H 0.3200 0.5628 0.8019 0.066 Uiso 1 1 calc R . .
H10C H 0.3977 0.6058 0.7615 0.066 Uiso 1 1 calc R . .
C11 C 0.0637(8) 0.3605(7) 0.8708(5) 0.049(3) Uani 1 1 d . . .
H11A H 0.0984 0.3576 0.8321 0.059 Uiso 1 1 calc R . .
C12 C 0.0999(8) 0.3209(7) 0.9278(5) 0.055(3) Uani 1 1 d . . .
H12A H 0.1584 0.2933 0.9287 0.066 Uiso 1 1 calc R . .
C13 C 0.0452(9) 0.3238(7) 0.9839(6) 0.063(3) Uani 1 1 d . . .
H13A H 0.0667 0.2965 1.0228 0.076 Uiso 1 1 calc R . .
C14 C -0.0400(8) 0.3661(7) 0.9834(5) 0.049(3) Uani 1 1 d . . .
H14A H -0.0763 0.3675 1.0211 0.059 Uiso 1 1 calc R . .
C15 C -0.0705(7) 0.4070(6) 0.9242(5) 0.043(2) Uani 1 1 d . . .
C16 C -0.1613(7) 0.4556(6) 0.9156(5) 0.040(2) Uani 1 1 d . . .
C17 C -0.2884(7) 0.5728(7) 0.7951(5) 0.046(2) Uani 1 1 d . . .
C18 C -0.2420(7) 0.5760(6) 0.7292(5) 0.044(2) Uani 1 1 d . . .
C19 C -0.3819(8) 0.6184(8) 0.7968(6) 0.073(4) Uani 1 1 d . . .
H19A H -0.4066 0.6134 0.8408 0.110 Uiso 1 1 calc R . .
H19B H -0.4324 0.5893 0.7545 0.110 Uiso 1 1 calc R . .
H19C H -0.3665 0.6814 0.7961 0.110 Uiso 1 1 calc R . .
C20 C -0.2810(9) 0.6302(10) 0.6761(7) 0.091(5) Uani 1 1 d . . .
H20A H -0.2428 0.6250 0.6374 0.137 Uiso 1 1 calc R . .
H20B H -0.2751 0.6928 0.7009 0.137 Uiso 1 1 calc R . .
H20C H -0.3505 0.6079 0.6555 0.137 Uiso 1 1 calc R . .
C21 C 0.5440(7) 0.7144(7) 0.4995(5) 0.054(3) Uani 1 1 d . . .
H21A H 0.5210 0.6694 0.5223 0.065 Uiso 1 1 calc R . .
C22 C 0.6383(8) 0.7163(8) 0.4859(6) 0.068(3) Uani 1 1 d . . .
H22A H 0.6790 0.6736 0.4988 0.081 Uiso 1 1 calc R . .
C23 C 0.6729(8) 0.7830(9) 0.4523(7) 0.077(4) Uani 1 1 d . . .
H23A H 0.7380 0.7861 0.4430 0.092 Uiso 1 1 calc R . .
C24 C 0.6114(8) 0.8451(7) 0.4324(6) 0.061(3) Uani 1 1 d . . .
H24A H 0.6326 0.8899 0.4087 0.073 Uiso 1 1 calc R . .
C25 C 0.5156(7) 0.8370(7) 0.4498(5) 0.043(2) Uani 1 1 d . . .
C26 C 0.4419(7) 0.9006(6) 0.4318(5) 0.042(2) Uani 1 1 d . . .
C27 C 0.1996(7) 0.9422(6) 0.4400(5) 0.040(2) Uani 1 1 d . . .
C28 C 0.1345(7) 0.8607(6) 0.4468(4) 0.034(2) Uani 1 1 d . . .
C29 C 0.1487(7) 1.0257(6) 0.4337(6) 0.054(3) Uani 1 1 d . . .
H29A H 0.1972 1.0738 0.4295 0.081 Uiso 1 1 calc R . .
H29B H 0.1207 1.0447 0.4769 0.081 Uiso 1 1 calc R . .
H29C H 0.0959 1.0117 0.3909 0.081 Uiso 1 1 calc R . .
C30 C 0.0225(7) 0.8569(7) 0.4323(5) 0.051(3) Uani 1 1 d . . .
H30A H -0.0074 0.8003 0.4400 0.076 Uiso 1 1 calc R . .
H30B H -0.0007 0.8614 0.3824 0.076 Uiso 1 1 calc R . .
H30C H 0.0036 0.9065 0.4654 0.076 Uiso 1 1 calc R . .
C31 C 0.2613(17) 0.8019(13) 1.0344(10) 0.183(10) Uani 1 1 d . . .
H31A H 0.2606 0.7753 1.0765 0.274 Uiso 1 1 calc R . .
H31B H 0.2571 0.7548 0.9913 0.274 Uiso 1 1 calc R . .
H31C H 0.2049 0.8353 1.0279 0.274 Uiso 1 1 calc R . .
C32 C 0.6325(13) 0.0496(13) 0.2842(11) 0.124(6) Uani 1 1 d . . .
C33 C 0.3203(16) 0.1387(12) 0.3117(11) 0.137(7) Uani 1 1 d . . .
C34 C 0.727(2) -0.140(2) 0.2307(19) 0.135(15) Uani 0.50 1 d P . .
N1 N 0.0626(5) 0.9252(5) 0.7832(4) 0.0338(17) Uani 1 1 d . . .
N2 N 0.2747(6) 0.9947(5) 0.9322(4) 0.060(2) Uani 1 1 d . . .
H2B H 0.2660 1.0488 0.9523 0.072 Uiso 1 1 calc R . .
N3 N 0.2254(5) 0.8639(5) 0.8395(4) 0.0387(18) Uani 1 1 d . . .
N4 N 0.3086(5) 0.8317(5) 0.8737(4) 0.0413(19) Uani 1 1 d . . .
N5 N 0.2131(5) 0.7008(4) 0.7355(4) 0.0307(16) Uani 1 1 d . . .
N6 N -0.0188(5) 0.4031(5) 0.8675(4) 0.0380(18) Uani 1 1 d . . .
N7 N -0.2207(6) 0.4657(6) 0.9653(4) 0.053(2) Uani 1 1 d . . .
H7A H -0.2096 0.4434 1.0040 0.064 Uiso 1 1 calc R . .
N8 N -0.1756(5) 0.4900(5) 0.8556(4) 0.0394(18) Uani 1 1 d . . .
N9 N -0.2600(6) 0.5359(5) 0.8498(4) 0.044(2) Uani 1 1 d . . .
N10 N -0.1704(5) 0.5303(5) 0.7182(3) 0.0324(17) Uani 1 1 d . . .
N11 N 0.4822(5) 0.7731(5) 0.4823(4) 0.0408(19) Uani 1 1 d . . .
N12 N 0.4670(6) 0.9663(5) 0.3977(5) 0.061(2) Uani 1 1 d . . .
H12B H 0.4246 1.0028 0.3872 0.073 Uiso 1 1 calc R . .
H12C H 0.5256 0.9721 0.3863 0.073 Uiso 1 1 calc R . .
N13 N 0.3551(5) 0.8863(5) 0.4514(4) 0.0370(18) Uani 1 1 d . . .
N14 N 0.2947(6) 0.9542(5) 0.4398(4) 0.046(2) Uani 1 1 d . . .
N15 N 0.1763(5) 0.7938(5) 0.4679(4) 0.0343(17) Uani 1 1 d . . .
N16 N -0.0048(5) 0.6312(4) 0.5706(3) 0.0260(15) Uani 1 1 d . . .
N17 N -0.0681(6) 0.6848(5) 0.5639(4) 0.045(2) Uani 1 1 d . . .
N18 N -0.1175(8) 0.7388(7) 0.5611(6) 0.086(3) Uani 1 1 d . . .
N19 N 0.1511(5) 0.5574(4) 0.5080(3) 0.0236(15) Uani 1 1 d . . .
N20 N 0.2289(6) 0.5162(6) 0.5204(5) 0.054(2) Uani 1 1 d . . .
N21 N 0.3056(11) 0.4958(9) 0.5325(9) 0.133(5) Uani 1 1 d . . .
N22 N 0.0244(4) 0.4573(4) 0.6030(3) 0.0204(14) Uani 1 1 d . . .
N23 N 0.0929(7) 0.4101(6) 0.6225(5) 0.053(2) Uani 1 1 d . . .
N24 N 0.1474(12) 0.3713(11) 0.6444(10) 0.150(6) Uani 1 1 d . . .
N25 N -0.0935(5) 0.3522(5) 0.6978(4) 0.0398(18) Uani 1 1 d . . .
N26 N -0.1059(8) 0.2783(7) 0.7102(4) 0.063(3) Uani 1 1 d . . .
N27 N -0.1166(14) 0.2084(7) 0.7231(6) 0.147(7) Uani 1 1 d . . .
N28 N -0.0012(5) 0.7152(5) 0.7380(4) 0.0345(17) Uani 1 1 d . . .
N29 N -0.0373(6) 0.7220(5) 0.7910(5) 0.049(2) Uani 1 1 d . . .
N30 N -0.0738(9) 0.7277(7) 0.8415(6) 0.103(4) Uani 1 1 d . . .
N31 N 0.1267(5) 0.8169(5) 0.6404(4) 0.0380(18) Uani 1 1 d . . .
N32 N 0.1196(6) 0.8887(6) 0.6223(4) 0.0407(19) Uani 1 1 d . . .
N33 N 0.1138(8) 0.9563(6) 0.6066(5) 0.067(3) Uani 1 1 d . . .
N34 N 0.0485(6) 0.5352(5) 0.7728(4) 0.0384(18) Uani 1 1 d . . .
N35 N 0.1094(6) 0.5675(5) 0.8274(4) 0.0419(19) Uani 1 1 d . . .
N36 N 0.1698(7) 0.5967(7) 0.8800(5) 0.071(3) Uani 1 1 d . . .
N37 N 0.3086(5) 0.7353(5) 0.5834(4) 0.0356(17) Uani 1 1 d . . .
N38 N 0.3811(6) 0.7237(6) 0.6273(4) 0.047(2) Uani 1 1 d . . .
N39 N 0.4478(7) 0.7147(8) 0.6681(5) 0.080(3) Uani 1 1 d . . .
N40 N 0.5260(6) 0.9502(6) 0.9422(5) 0.065(3) Uani 1 1 d . . .
N41 N 0.5495(7) 0.9131(7) 0.8863(5) 0.068(3) Uani 1 1 d . . .
N42 N 0.5743(9) 0.8774(9) 0.8346(6) 0.108(4) Uani 1 1 d . . .
N43 N 0.2854(5) 0.6474(5) 0.4135(4) 0.0394(18) Uani 1 1 d D . .
N44 N 0.3487(10) 0.5993(9) 0.3957(8) 0.059(5) Uani 0.665(18) 1 d P A 1
N44' N 0.326(2) 0.6456(19) 0.3621(11) 0.059(5) Uani 0.34 1 d PD A 2
N45 N 0.4089(9) 0.5561(11) 0.3777(12) 0.139(10) Uani 0.665(18) 1 d PD A 1
N45' N 0.360(2) 0.644(2) 0.3079(11) 0.139(10) Uani 0.34 1 d PD A 2
N46 N -0.4692(9) 0.4669(10) 0.8940(7) 0.112(4) Uani 1 1 d . . .
N47 N -0.5419(12) 0.4825(10) 0.9218(7) 0.114(4) Uani 1 1 d . . .
N48 N -0.6248(11) 0.4856(12) 0.9408(8) 0.152(7) Uani 1 1 d . . .
N49 N -0.3465(10) 0.6637(10) 0.9803(7) 0.108(4) Uani 1 1 d D . .
N50 N -0.3056(16) 0.7348(14) 0.9772(12) 0.076(8) Uiso 0.478(16) 1 d PD B 1
N50' N -0.3534(19) 0.7221(15) 1.0305(11) 0.116(10) Uiso 0.522(16) 1 d PD B 2
N51 N -0.2601(16) 0.8022(12) 0.9692(11) 0.079(8) Uiso 0.478(16) 1 d PD B 1
N51' N -0.376(3) 0.767(2) 1.0838(14) 0.200(17) Uiso 0.522(16) 1 d PD B 2
O1 O 0.1721(4) 0.6345(4) 0.6723(3) 0.0325(14) Uani 1 1 d . . .
O2 O -0.1347(4) 0.5320(4) 0.6538(3) 0.0344(14) Uani 1 1 d . . .
O3 O 0.1113(4) 0.7207(4) 0.4749(3) 0.0330(14) Uani 1 1 d . . .
O4 O 0.3593(8) 0.8666(6) 1.0464(4) 0.097(3) Uani 1 1 d . . .
O5 O 0.6014(12) -0.0353(11) 0.2912(11) 0.075(7) Uani 0.64(4) 1 d P . .
O5' O 0.649(3) 0.015(3) 0.351(3) 0.119(18) Uani 0.36(4) 1 d P . .
O6 O 0.3374(12) 0.0576(11) 0.2977(8) 0.189(7) Uani 1 1 d . . .
O7 O 0.4003(16) 0.9071(13) 0.1926(8) 0.118(8) Uani 0.50 1 d P . .
O8 O 0.578(3) 0.647(3) 0.259(2) 0.29(2) Uani 0.50 1 d P . .
O10 O 0.798(2) -0.1687(15) 0.2723(16) 0.184(13) Uani 0.50 1 d P . .
O9 O 0.391(2) 0.757(2) 0.2489(14) 0.212(16) Uani 0.50 1 d P C 1
C36 C -0.160(3) 0.918(2) 0.9164(14) 0.138(14) Uani 0.50 1 d P D 2
O11 O -0.2040(16) 0.8470(14) 0.9578(11) 0.109(6) Uiso 0.50 1 d P D 2

loop_
_atom_site_aniso_label
_atom_site_aniso_U_11
_atom_site_aniso_U_22
_atom_site_aniso_U_33
_atom_site_aniso_U_23
_atom_site_aniso_U_13
_atom_site_aniso_U_12
Zn1 0.0311(8) 0.0331(8) 0.0269(7) 0.0059(6) 0.0030(6) 0.0044(6)
Zn2 0.0349(6) 0.0344(6) 0.0284(5) 0.0060(5) 0.0059(4) 0.0049(5)
Zn3 0.0342(6) 0.0337(6) 0.0258(5) 0.0058(4) 0.0042(4) 0.0039(5)
Zn4 0.0352(6) 0.0337(6) 0.0273(5) 0.0070(4) 0.0036(4) 0.0042(5)
Zn5 0.0404(6) 0.0393(6) 0.0269(5) 0.0095(5) 0.0092(5) 0.0096(5)
Zn6 0.0361(6) 0.0332(6) 0.0296(5) 0.0038(4) 0.0019(4) 0.0078(5)
Zn7 0.0337(6) 0.0365(6) 0.0401(6) 0.0116(5) 0.0063(5) 0.0046(5)
Zn8 0.0481(7) 0.0558(8) 0.0452(7) -0.0008(6) -0.0024(6) 0.0032(6)
Zn9 0.0742(10) 0.0873(11) 0.0760(10) 0.0148(8) 0.0270(8) 0.0204(8)
C1 0.063(7) 0.038(6) 0.041(6) 0.004(5) 0.002(5) 0.013(5)
C2 0.068(8) 0.064(8) 0.075(8) 0.009(7) -0.005(6) 0.034(7)
C3 0.088(10) 0.060(8) 0.108(11) -0.016(8) -0.011(8) 0.038(7)
C4 0.086(9) 0.063(8) 0.078(9) -0.023(7) -0.026(7) 0.033(7)
C5 0.043(6) 0.037(6) 0.050(6) 0.003(5) 0.000(5) 0.011(5)
C6 0.047(6) 0.032(5) 0.041(6) 0.000(5) 0.000(5) 0.000(5)
C7 0.032(5) 0.053(6) 0.040(6) 0.011(5) -0.002(4) 0.009(5)
C8 0.026(5) 0.033(5) 0.032(5) 0.004(4) 0.004(4) 0.002(4)
C9 0.058(7) 0.051(6) 0.049(6) 0.000(5) -0.015(5) 0.011(5)
C10 0.039(6) 0.049(6) 0.042(5) 0.011(5) -0.002(4) 0.015(5)
C11 0.059(7) 0.056(6) 0.035(6) 0.011(5) 0.011(5) 0.016(6)
C12 0.068(7) 0.056(7) 0.041(6) 0.010(5) 0.005(5) 0.024(6)
C13 0.082(9) 0.063(7) 0.043(6) 0.028(6) -0.008(6) 0.007(7)
C14 0.064(7) 0.051(6) 0.036(6) 0.020(5) 0.011(5) 0.003(6)
C15 0.055(6) 0.035(5) 0.033(5) 0.002(4) 0.000(5) -0.005(5)
C16 0.040(6) 0.040(6) 0.037(5) 0.009(5) 0.002(4) -0.002(5)
C17 0.041(6) 0.064(7) 0.041(6) 0.018(5) 0.015(5) 0.024(5)
C18 0.038(6) 0.053(6) 0.044(6) 0.012(5) 0.006(5) 0.021(5)
C19 0.063(8) 0.099(9) 0.078(8) 0.035(7) 0.035(6) 0.041(7)
C20 0.092(10) 0.139(12) 0.076(8) 0.052(8) 0.036(7) 0.082(9)
C21 0.042(6) 0.065(7) 0.059(7) 0.018(6) 0.005(5) 0.016(6)
C22 0.043(7) 0.075(8) 0.090(9) 0.023(7) 0.011(6) 0.018(6)
C23 0.040(7) 0.096(10) 0.098(10) 0.029(8) 0.013(6) 0.010(7)
C24 0.048(7) 0.058(7) 0.084(8) 0.025(6) 0.017(6) 0.016(6)
C25 0.034(6) 0.050(6) 0.044(6) 0.009(5) 0.007(4) 0.003(5)
C26 0.042(6) 0.041(6) 0.046(6) 0.014(5) 0.012(5) 0.002(5)
C27 0.048(6) 0.040(6) 0.039(5) 0.014(4) 0.015(5) 0.010(5)
C28 0.048(6) 0.031(5) 0.023(5) 0.001(4) 0.005(4) 0.006(5)
C29 0.051(7) 0.037(6) 0.083(8) 0.026(5) 0.019(6) 0.013(5)
C30 0.041(6) 0.051(6) 0.059(6) 0.013(5) -0.002(5) 0.016(5)
C31 0.27(3) 0.130(16) 0.125(16) 0.047(13) -0.002(17) -0.057(18)
C32 0.113(14) 0.126(16) 0.133(16) 0.051(12) 0.011(11) -0.018(11)
C33 0.19(2) 0.094(12) 0.152(16) 0.034(12) 0.089(15) 0.025(13)
C34 0.10(2) 0.14(3) 0.13(3) -0.05(2) -0.026(19) 0.08(2)
N1 0.034(4) 0.033(4) 0.033(4) 0.005(3) 0.001(3) 0.010(4)
N2 0.063(6) 0.047(5) 0.054(5) -0.014(4) -0.015(5) 0.016(5)
N3 0.034(4) 0.041(5) 0.033(4) -0.001(4) -0.006(3) 0.007(4)
N4 0.034(4) 0.040(5) 0.043(5) -0.001(4) 0.001(4) 0.008(4)
N5 0.027(4) 0.034(4) 0.031(4) 0.008(3) 0.004(3) 0.003(3)
N6 0.041(5) 0.040(4) 0.034(4) 0.005(4) 0.011(4) 0.008(4)
N7 0.065(6) 0.073(6) 0.031(4) 0.020(4) 0.023(4) 0.009(5)
N8 0.045(5) 0.041(5) 0.034(4) 0.008(4) 0.013(4) 0.003(4)
N9 0.040(5) 0.049(5) 0.045(5) 0.002(4) 0.019(4) 0.011(4)
N10 0.035(4) 0.040(4) 0.024(4) 0.007(3) 0.009(3) 0.005(4)
N11 0.034(5) 0.044(5) 0.041(4) 0.011(4) 0.000(4) -0.003(4)
N12 0.053(6) 0.053(6) 0.090(7) 0.027(5) 0.032(5) 0.014(5)
N13 0.032(4) 0.038(4) 0.044(4) 0.014(4) 0.009(4) 0.010(4)
N14 0.050(5) 0.042(5) 0.055(5) 0.019(4) 0.019(4) 0.014(4)
N15 0.032(4) 0.038(4) 0.032(4) 0.009(3) 0.005(3) 0.005(4)
N16 0.028(4) 0.031(4) 0.022(4) 0.010(3) 0.007(3) 0.009(3)
N17 0.048(5) 0.040(5) 0.050(5) 0.010(4) 0.015(4) 0.020(4)
N18 0.084(8) 0.080(8) 0.093(8) 0.014(6) 0.016(6) 0.020(7)
N19 0.019(4) 0.029(4) 0.022(3) 0.006(3) -0.001(3) 0.004(3)
N20 0.035(5) 0.072(6) 0.057(6) 0.017(5) 0.007(4) 0.020(5)
N21 0.115(12) 0.115(11) 0.166(14) 0.024(10) 0.020(10) 0.020(10)
N22 0.022(4) 0.024(4) 0.014(3) 0.004(3) -0.003(3) 0.009(3)
N23 0.057(6) 0.050(6) 0.056(6) 0.020(5) 0.007(5) 0.016(5)
N24 0.132(14) 0.136(14) 0.199(17) 0.061(12) 0.033(12) 0.040(11)
N25 0.044(5) 0.043(5) 0.033(4) 0.008(4) 0.007(3) 0.007(4)
N26 0.117(9) 0.044(6) 0.033(5) 0.013(4) 0.013(5) 0.028(6)
N27 0.34(2) 0.045(7) 0.057(7) 0.020(6) 0.023(10) 0.036(10)
N28 0.041(4) 0.034(4) 0.026(4) 0.005(3) 0.003(3) 0.003(4)
N29 0.058(6) 0.045(5) 0.039(5) -0.003(4) 0.015(4) 0.000(4)
N30 0.148(11) 0.085(8) 0.066(7) -0.021(6) 0.059(7) -0.023(7)
N31 0.040(5) 0.042(5) 0.029(4) 0.006(4) -0.001(3) 0.009(4)
N32 0.053(5) 0.042(5) 0.027(4) 0.004(4) 0.006(4) 0.017(4)
N33 0.108(8) 0.051(6) 0.057(6) 0.027(5) 0.028(5) 0.031(6)
N34 0.040(5) 0.045(5) 0.029(4) 0.009(4) 0.002(4) 0.005(4)
N35 0.037(5) 0.053(5) 0.037(5) 0.014(4) 0.009(4) 0.001(4)
N36 0.060(6) 0.111(8) 0.039(5) 0.026(5) 0.007(5) -0.016(6)
N37 0.032(4) 0.043(5) 0.032(4) 0.010(4) 0.005(3) 0.002(4)
N38 0.035(5) 0.066(6) 0.040(5) 0.020(4) 0.003(4) -0.002(4)
N39 0.045(6) 0.137(10) 0.070(7) 0.058(7) -0.001(5) 0.010(6)
N40 0.049(5) 0.076(6) 0.051(5) -0.020(5) 0.000(4) -0.002(5)
N41 0.072(7) 0.081(7) 0.045(6) 0.001(5) 0.013(5) -0.002(5)
N42 0.122(10) 0.125(10) 0.064(7) -0.012(7) 0.029(7) -0.006(8)
N43 0.038(5) 0.042(5) 0.038(4) 0.003(4) 0.013(4) 0.005(4)
N44 0.047(8) 0.052(10) 0.068(11) -0.015(7) 0.014(7) 0.007(7)
N44' 0.047(8) 0.052(10) 0.068(11) -0.015(7) 0.014(7) 0.007(7)
N45 0.036(9) 0.100(13) 0.22(2) -0.087(13) 0.016(10) -0.001(8)
N45' 0.036(9) 0.100(13) 0.22(2) -0.087(13) 0.016(10) -0.001(8)
N46 0.056(7) 0.162(13) 0.118(10) 0.027(9) 0.028(7) -0.001(8)
N47 0.116(12) 0.139(12) 0.096(9) 0.045(9) 0.019(9) 0.024(10)
N48 0.107(11) 0.252(19) 0.144(13) 0.076(12) 0.086(10) 0.085(12)
N49 0.109(10) 0.126(11) 0.082(8) -0.003(8) -0.001(7) 0.064(9)
O1 0.032(3) 0.033(3) 0.026(3) -0.002(3) 0.001(3) -0.002(3)
O2 0.038(3) 0.038(3) 0.025(3) 0.002(3) 0.005(3) 0.004(3)
O3 0.035(3) 0.033(3) 0.032(3) 0.009(3) 0.005(3) 0.003(3)
O4 0.134(8) 0.086(6) 0.061(5) 0.020(5) 0.000(5) -0.012(6)
O5 0.081(11) 0.055(10) 0.097(15) 0.018(9) 0.038(10) 0.004(8)
O5' 0.08(2) 0.15(3) 0.14(4) 0.02(3) 0.05(2) 0.00(2)
O6 0.279(18) 0.203(15) 0.178(13) 0.123(12) 0.137(13) 0.155(14)
O7 0.163(19) 0.111(15) 0.042(9) 0.017(9) -0.040(10) -0.071(14)
O8 0.24(4) 0.29(4) 0.29(4) -0.12(3) 0.17(3) -0.06(3)
O10 0.20(3) 0.092(17) 0.23(3) 0.064(17) -0.09(2) 0.025(17)
O9 0.28(4) 0.32(4) 0.14(2) 0.13(2) 0.13(2) 0.23(3)
C36 0.23(4) 0.17(3) 0.049(16) 0.040(19) 0.08(2) 0.09(3)

loop_
_atom_type_symbol
_atom_type_description
_atom_type_scat_dispersion_real
_atom_type_scat_dispersion_imag
_atom_type_scat_source
C C 0.0033 0.0016 'International Tables Vol C Tables 4.2.6.8 and 6.1.1.4'
H H 0.0000 0.0000 'International Tables Vol C Tables 4.2.6.8 and 6.1.1.4'
N N 0.0061 0.0033 'International Tables Vol C Tables 4.2.6.8 and 6.1.1.4'
O O 0.0106 0.0060 'International Tables Vol C Tables 4.2.6.8 and 6.1.1.4'
Zn Zn 0.2839 1.4301 'International Tables Vol C Tables 4.2.6.8 and 6.1.1.4'

loop_
_geom_angle_atom_site_label_1
_geom_angle_atom_site_label_2
_geom_angle_atom_site_label_3
_geom_angle
_geom_angle_site_symmetry_1
_geom_angle_site_symmetry_3
_geom_angle_publ_flag
N19 Zn1 N19 180.0(3) 2_566 . ?
N19 Zn1 N22 83.9(2) 2_566 . ?
N19 Zn1 N22 96.1(2) . . ?
N19 Zn1 N22 96.1(2) 2_566 2_566 ?
N19 Zn1 N22 83.9(2) . 2_566 ?
N22 Zn1 N22 180.000(1) . 2_566 ?
N19 Zn1 N16 81.6(2) 2_566 2_566 ?
N19 Zn1 N16 98.4(2) . 2_566 ?
N22 Zn1 N16 97.1(2) . 2_566 ?
N22 Zn1 N16 82.9(2) 2_566 2_566 ?
N19 Zn1 N16 98.4(2) 2_566 . ?
N19 Zn1 N16 81.6(2) . . ?
N22 Zn1 N16 82.9(2) . . ?
N22 Zn1 N16 97.1(2) 2_566 . ?
N16 Zn1 N16 180.000(1) 2_566 . ?
O3 Zn2 O2 168.3(2) 2_566 . ?
O3 Zn2 N43 91.1(2) 2_566 2_566 ?
O2 Zn2 N43 96.0(2) . 2_566 ?
O3 Zn2 N25 97.1(2) 2_566 . ?
O2 Zn2 N25 92.0(2) . . ?
N43 Zn2 N25 91.2(3) 2_566 . ?
O3 Zn2 N22 92.0(2) 2_566 . ?
O2 Zn2 N22 80.2(2) . . ?
N43 Zn2 N22 174.4(3) 2_566 . ?
N25 Zn2 N22 93.1(3) . . ?
O3 Zn2 N19 79.8(2) 2_566 2_566 ?
O2 Zn2 N19 90.5(2) . 2_566 ?
N43 Zn2 N19 94.0(3) 2_566 2_566 ?
N25 Zn2 N19 174.0(2) . 2_566 ?
N22 Zn2 N19 81.9(2) . 2_566 ?
O2 Zn3 O1 169.45(19) . . ?
O2 Zn3 N28 94.5(2) . . ?
O1 Zn3 N28 91.9(2) . . ?
O2 Zn3 N22 80.3(2) . . ?
O1 Zn3 N22 92.8(2) . . ?
N28 Zn3 N22 173.9(2) . . ?
O2 Zn3 N34 90.9(3) . . ?
O1 Zn3 N34 97.5(2) . . ?
N28 Zn3 N34 89.6(3) . . ?
N22 Zn3 N34 93.6(2) . . ?
O2 Zn3 N16 90.0(2) . . ?
O1 Zn3 N16 81.2(2) . . ?
N28 Zn3 N16 93.9(3) . . ?
N22 Zn3 N16 83.0(2) . . ?
N34 Zn3 N16 176.3(2) . . ?
O3 Zn4 O1 168.3(2) . . ?
O3 Zn4 N37 92.2(2) . . ?
O1 Zn4 N37 97.1(2) . . ?
O3 Zn4 N31 95.5(2) . . ?
O1 Zn4 N31 91.1(2) . . ?
N37 Zn4 N31 93.2(3) . . ?
O3 Zn4 N19 80.6(2) . . ?
O1 Zn4 N19 91.3(2) . . ?
N37 Zn4 N19 96.1(2) . . ?
N31 Zn4 N19 170.0(3) . . ?
O3 Zn4 N16 89.1(2) . . ?
O1 Zn4 N16 81.1(2) . . ?
N37 Zn4 N16 175.7(2) . . ?
N31 Zn4 N16 90.7(3) . . ?
N19 Zn4 N16 80.1(2) . . ?
N8 Zn5 N25 129.6(3) . . ?
N8 Zn5 N10 86.3(3) . . ?
N25 Zn5 N10 92.5(3) . . ?
N8 Zn5 N34 130.4(3) . . ?
N25 Zn5 N34 100.0(3) . . ?
N10 Zn5 N34 92.3(3) . . ?
N8 Zn5 N6 78.8(3) . . ?
N25 Zn5 N6 97.7(3) . . ?
N10 Zn5 N6 165.0(3) . . ?
N34 Zn5 N6 96.7(3) . . ?
N3 Zn6 N31 129.5(3) . . ?
N3 Zn6 N28 126.1(3) . . ?
N31 Zn6 N28 104.4(3) . . ?
N3 Zn6 N5 86.5(3) . . ?
N31 Zn6 N5 91.0(3) . . ?
N28 Zn6 N5 91.1(3) . . ?
N3 Zn6 N1 78.6(3) . . ?
N31 Zn6 N1 99.3(3) . . ?
N28 Zn6 N1 96.8(3) . . ?
N5 Zn6 N1 165.0(3) . . ?
N13 Zn7 N43 121.3(3) . . ?
N13 Zn7 N37 136.4(3) . . ?
N43 Zn7 N37 101.9(3) . . ?
N13 Zn7 N15 85.4(3) . . ?
N43 Zn7 N15 89.6(3) . . ?
N37 Zn7 N15 90.2(3) . . ?
N13 Zn7 N11 77.6(3) . . ?
N43 Zn7 N11 94.1(3) . . ?
N37 Zn7 N11 106.2(3) . . ?
N15 Zn7 N11 162.0(3) . . ?
N2 Zn8 N40 125.0(4) . . ?
N2 Zn8 O4 112.7(4) . . ?
N40 Zn8 O4 122.3(4) . . ?
N2 Zn8 N40 102.4(3) . 2_677 ?
N40 Zn8 N40 78.1(4) . 2_677 ?
O4 Zn8 N40 91.6(4) . 2_677 ?
N2 Zn8 N4 76.3(3) . . ?
N40 Zn8 N4 97.9(3) . . ?
O4 Zn8 N4 94.3(3) . . ?
N40 Zn8 N4 174.0(3) 2_677 . ?
N49 Zn9 N7 130.0(4) . . ?
N49 Zn9 N46 110.7(6) . . ?
N7 Zn9 N46 118.9(5) . . ?
N49 Zn9 N9 102.5(5) . . ?
N7 Zn9 N9 76.0(3) . . ?
N46 Zn9 N9 99.9(4) . . ?
N49 Zn9 N48 86.4(6) . 2_467 ?
N7 Zn9 N48 87.6(4) . 2_467 ?
N46 Zn9 N48 89.6(6) . 2_467 ?
N9 Zn9 N48 163.5(4) . 2_467 ?
N1 C1 C2 122.4(9) . . ?
C1 C2 C3 116.7(10) . . ?
C4 C3 C2 119.2(10) . . ?
C5 C4 C3 120.1(10) . . ?
N1 C5 C4 120.8(9) . . ?
N1 C5 C6 115.9(7) . . ?
C4 C5 C6 123.2(9) . . ?
N2 C6 N3 122.5(8) . . ?
N2 C6 C5 123.6(8) . . ?
N3 C6 C5 113.9(8) . . ?
N4 C7 C8 130.6(8) . . ?
N4 C7 C9 115.0(8) . . ?
C8 C7 C9 114.4(8) . . ?
N5 C8 C7 119.5(7) . . ?
N5 C8 C10 120.5(7) . . ?
C7 C8 C10 119.9(7) . . ?
N6 C11 C12 124.1(9) . . ?
C11 C12 C13 116.9(9) . . ?
C14 C13 C12 121.7(9) . . ?
C13 C14 C15 118.0(9) . . ?
N6 C15 C14 121.3(9) . . ?
N6 C15 C16 114.2(8) . . ?
C14 C15 C16 124.5(9) . . ?
N8 C16 N7 123.2(8) . . ?
N8 C16 C15 114.3(8) . . ?
N7 C16 C15 122.4(8) . . ?
N9 C17 C18 129.0(8) . . ?
N9 C17 C19 116.1(8) . . ?
C18 C17 C19 114.9(8) . . ?
N10 C18 C20 120.2(8) . . ?
N10 C18 C17 119.6(8) . . ?
C20 C18 C17 120.2(8) . . ?
N11 C21 C22 123.6(11) . . ?
C21 C22 C23 118.4(11) . . ?
C24 C23 C22 120.4(11) . . ?
C23 C24 C25 116.1(11) . . ?
N11 C25 C24 123.7(9) . . ?
N11 C25 C26 114.9(8) . . ?
C24 C25 C26 121.5(9) . . ?
N13 C26 N12 124.5(9) . . ?
N13 C26 C25 115.6(8) . . ?
N12 C26 C25 119.9(8) . . ?
N14 C27 C28 130.3(8) . . ?
N14 C27 C29 113.4(8) . . ?
C28 C27 C29 116.3(8) . . ?
N15 C28 C27 119.2(8) . . ?
N15 C28 C30 120.2(8) . . ?
C27 C28 C30 120.6(8) . . ?
O5 C32 O5' 53.4(17) . . ?
C5 N1 C1 120.7(7) . . ?
C5 N1 Zn6 114.4(6) . . ?
C1 N1 Zn6 124.9(6) . . ?
C6 N2 Zn8 118.5(6) . . ?
C6 N3 N4 113.4(7) . . ?
C6 N3 Zn6 116.8(6) . . ?
N4 N3 Zn6 129.8(5) . . ?
C7 N4 N3 121.7(7) . . ?
C7 N4 Zn8 129.0(6) . . ?
N3 N4 Zn8 109.2(5) . . ?
C8 N5 O1 118.0(6) . . ?
C8 N5 Zn6 131.2(5) . . ?
O1 N5 Zn6 110.3(4) . . ?
C11 N6 C15 118.1(8) . . ?
C11 N6 Zn5 127.4(6) . . ?
C15 N6 Zn5 114.5(6) . . ?
C16 N7 Zn9 116.8(6) . . ?
C16 N8 N9 112.8(7) . . ?
C16 N8 Zn5 117.9(6) . . ?
N9 N8 Zn5 129.1(6) . . ?
C17 N9 N8 122.8(7) . . ?
C17 N9 Zn9 126.0(6) . . ?
N8 N9 Zn9 111.2(6) . . ?
C18 N10 O2 116.6(7) . . ?
C18 N10 Zn5 132.5(6) . . ?
O2 N10 Zn5 110.5(4) . . ?
C25 N11 C21 117.8(8) . . ?
C25 N11 Zn7 113.2(6) . . ?
C21 N11 Zn7 128.5(7) . . ?
C26 N13 N14 112.1(7) . . ?
C26 N13 Zn7 117.2(6) . . ?
N14 N13 Zn7 130.6(5) . . ?
C27 N14 N13 120.9(8) . . ?
C28 N15 O3 116.3(7) . . ?
C28 N15 Zn7 131.8(6) . . ?
O3 N15 Zn7 111.8(5) . . ?
N17 N16 Zn3 116.4(5) . . ?
N17 N16 Zn1 128.6(6) . . ?
Zn3 N16 Zn1 96.4(3) . . ?
N17 N16 Zn4 115.3(5) . . ?
Zn3 N16 Zn4 96.5(2) . . ?
Zn1 N16 Zn4 97.5(2) . . ?
N18 N17 N16 173.6(11) . . ?
N20 N19 Zn1 125.1(6) . . ?
N20 N19 Zn4 117.2(5) . . ?
Zn1 N19 Zn4 100.8(2) . . ?
N20 N19 Zn2 114.6(5) . 2_566 ?
Zn1 N19 Zn2 97.3(2) . 2_566 ?
Zn4 N19 Zn2 96.7(2) . 2_566 ?
N21 N20 N19 167.3(13) . . ?
N23 N22 Zn1 124.7(5) . . ?
N23 N22 Zn3 118.3(5) . . ?
Zn1 N22 Zn3 97.6(2) . . ?
N23 N22 Zn2 116.4(6) . . ?
Zn1 N22 Zn2 96.9(2) . . ?
Zn3 N22 Zn2 97.8(2) . . ?
N24 N23 N22 173.8(14) . . ?
N26 N25 Zn5 118.2(6) . . ?
N26 N25 Zn2 130.8(6) . . ?
Zn5 N25 Zn2 107.4(4) . . ?
N27 N26 N25 178.8(14) . . ?
N29 N28 Zn6 115.8(6) . . ?
N29 N28 Zn3 123.1(6) . . ?
Zn6 N28 Zn3 107.8(3) . . ?
N30 N29 N28 178.8(11) . . ?
N32 N31 Zn6 121.0(6) . . ?
N32 N31 Zn4 129.6(6) . . ?
Zn6 N31 Zn4 109.2(4) . . ?
N33 N32 N31 178.8(10) . . ?
N35 N34 Zn5 118.3(6) . . ?
N35 N34 Zn3 127.4(6) . . ?
Zn5 N34 Zn3 108.4(3) . . ?
N36 N35 N34 178.1(11) . . ?
N38 N37 Zn7 121.5(6) . . ?
N38 N37 Zn4 127.5(6) . . ?
Zn7 N37 Zn4 108.8(3) . . ?
N39 N38 N37 178.8(11) . . ?
N41 N40 Zn8 128.5(7) . . ?
N41 N40 Zn8 128.9(7) . 2_677 ?
Zn8 N40 Zn8 101.9(4) . 2_677 ?
N42 N41 N40 178.0(13) . . ?
N44' N43 N44 52.3(13) . . ?
N44' N43 Zn7 110.6(14) . . ?
N44 N43 Zn7 121.3(8) . . ?
N44' N43 Zn2 123.4(15) . 2_566 ?
N44 N43 Zn2 125.2(8) . 2_566 ?
Zn7 N43 Zn2 110.6(3) . 2_566 ?
N45 N44 N43 178(2) . . ?
N45' N44' N43 175(3) . . ?
N47 N46 Zn9 117.9(12) . . ?
N46 N47 N48 168.9(18) . . ?
N47 N48 Zn9 127.0(12) . 2_467 ?
N50 N49 N50' 68.0(17) . . ?
N50 N49 Zn9 137.8(16) . . ?
N50' N49 Zn9 146.7(17) . . ?
N49 N50 N51 174(3) . . ?
N49 N50' N51' 166(3) . . ?
N5 O1 Zn4 111.8(4) . . ?
N5 O1 Zn3 110.4(4) . . ?
Zn4 O1 Zn3 100.9(2) . . ?
N10 O2 Zn2 110.2(4) . . ?
N10 O2 Zn3 112.7(4) . . ?
Zn2 O2 Zn3 100.8(2) . . ?
N15 O3 Zn4 110.4(4) . . ?
N15 O3 Zn2 110.5(4) . 2_566 ?
Zn4 O3 Zn2 101.8(2) . 2_566 ?
C31 O4 Zn8 122.4(9) . . ?
O5' O5 C32 66.9(19) . . ?
O5 O5' C32 60(2) . . ?

loop_
_geom_bond_atom_site_label_1
_geom_bond_atom_site_label_2
_geom_bond_distance
_geom_bond_site_symmetry_2
_geom_bond_publ_flag
Zn1 N19 2.122(6) 2_566 ?
Zn1 N19 2.122(6) . ?
Zn1 N22 2.150(6) . ?
Zn1 N22 2.150(6) 2_566 ?
Zn1 N16 2.173(6) 2_566 ?
Zn1 N16 2.173(6) . ?
Zn2 O3 2.091(5) 2_566 ?
Zn2 O2 2.105(5) . ?
Zn2 N43 2.127(7) 2_566 ?
Zn2 N25 2.160(8) . ?
Zn2 N22 2.172(6) . ?
Zn2 N19 2.186(6) 2_566 ?
Zn3 O2 2.124(6) . ?
Zn3 O1 2.137(5) . ?
Zn3 N28 2.149(7) . ?
Zn3 N22 2.151(6) . ?
Zn3 N34 2.153(7) . ?
Zn3 N16 2.167(6) . ?
Zn4 O3 2.087(5) . ?
Zn4 O1 2.097(5) . ?
Zn4 N37 2.144(7) . ?
Zn4 N31 2.149(7) . ?
Zn4 N19 2.155(6) . ?
Zn4 N16 2.209(6) . ?
Zn5 N8 2.026(7) . ?
Zn5 N25 2.043(7) . ?
Zn5 N10 2.052(7) . ?
Zn5 N34 2.068(8) . ?
Zn5 N6 2.084(7) . ?
Zn6 N3 2.023(7) . ?
Zn6 N31 2.037(7) . ?
Zn6 N28 2.058(7) . ?
Zn6 N5 2.071(6) . ?
Zn6 N1 2.113(6) . ?
Zn7 N13 2.031(7) . ?
Zn7 N43 2.035(7) . ?
Zn7 N37 2.042(7) . ?
Zn7 N15 2.073(7) . ?
Zn7 N11 2.144(7) . ?
Zn8 N2 1.952(8) . ?
Zn8 N40 2.020(9) . ?
Zn8 O4 2.021(9) . ?
Zn8 N40 2.160(8) 2_677 ?
Zn8 N4 2.257(7) . ?
Zn9 N49 1.955(13) . ?
Zn9 N7 1.986(8) . ?
Zn9 N46 1.989(12) . ?
Zn9 N9 2.231(7) . ?
Zn9 N48 2.360(13) 2_467 ?
C1 N1 1.335(11) . ?
C1 C2 1.377(13) . ?
C2 C3 1.406(15) . ?
C3 C4 1.375(15) . ?
C4 C5 1.363(13) . ?
C5 N1 1.315(11) . ?
C5 C6 1.493(12) . ?
C6 N2 1.294(11) . ?
C6 N3 1.359(10) . ?
C7 N4 1.286(11) . ?
C7 C8 1.491(12) . ?
C7 C9 1.520(12) . ?
C8 N5 1.273(10) . ?
C8 C10 1.495(11) . ?
C11 N6 1.342(11) . ?
C11 C12 1.374(13) . ?
C12 C13 1.388(14) . ?
C13 C14 1.372(14) . ?
C14 C15 1.401(13) . ?
C15 N6 1.370(11) . ?
C15 C16 1.496(13) . ?
C16 N8 1.330(11) . ?
C16 N7 1.331(11) . ?
C17 N9 1.289(11) . ?
C17 C18 1.493(12) . ?
C17 C19 1.503(12) . ?
C18 N10 1.266(10) . ?
C18 C20 1.476(14) . ?
C21 N11 1.328(11) . ?
C21 C22 1.347(13) . ?
C22 C23 1.380(16) . ?
C23 C24 1.379(15) . ?
C24 C25 1.396(13) . ?
C25 N11 1.326(11) . ?
C25 C26 1.495(13) . ?
C26 N13 1.307(11) . ?
C26 N12 1.334(11) . ?
C27 N14 1.288(11) . ?
C27 C28 1.488(12) . ?
C27 C29 1.511(12) . ?
C28 N15 1.302(10) . ?
C28 C30 1.494(12) . ?
C31 O4 1.53(2) . ?
C32 O5 1.35(2) . ?
C32 O5' 1.44(4) . ?
C33 O6 1.254(18) . ?
C34 O10 1.30(3) . ?
N3 N4 1.383(9) . ?
N5 O1 1.392(8) . ?
N8 N9 1.394(10) . ?
N10 O2 1.384(8) . ?
N13 N14 1.400(10) . ?
N15 O3 1.390(9) . ?
N16 N17 1.244(9) . ?
N17 N18 1.107(11) . ?
N19 N20 1.288(10) . ?
N19 Zn2 2.186(6) 2_566 ?
N20 N21 1.114(14) . ?
N22 N23 1.275(10) . ?
N23 N24 1.065(15) . ?
N25 N26 1.188(11) . ?
N26 N27 1.132(13) . ?
N28 N29 1.177(10) . ?
N29 N30 1.138(11) . ?
N31 N32 1.208(10) . ?
N32 N33 1.125(11) . ?
N34 N35 1.193(10) . ?
N35 N36 1.157(11) . ?
N37 N38 1.226(10) . ?
N38 N39 1.124(11) . ?
N40 N41 1.201(11) . ?
N40 Zn8 2.160(8) 2_677 ?
N41 N42 1.136(12) . ?
N43 N44' 1.191(8) . ?
N43 N44 1.224(13) . ?
N43 Zn2 2.127(7) 2_566 ?
N44 N45 1.149(14) . ?
N44' N45' 1.189(9) . ?
N46 N47 1.216(16) . ?
N47 N48 1.239(16) . ?
N48 Zn9 2.360(13) 2_467 ?
N49 N50 1.180(8) . ?
N49 N50' 1.183(9) . ?
N50 N51 1.191(8) . ?
N50' N51' 1.201(9) . ?
O3 Zn2 2.091(5) 2_566 ?
O5 O5' 1.26(4) . ?
C36 O11 1.58(4) . ?
